data_4325789
loop_
_publ_author_name
'Xiao-Ping Zhou'
'Zhengtao Xu'
'Matthias Zeller'
'Allen D. Hunter'
'Stephen Sin-Yin Chui'
'Chi-Ming Che'

_publ_section_title
;
 Semirigid Aromatic Sulfone-Carboxylate Molecule for Dynamic Coordination
 Networks: Multiple Substitutions of the Ancillary Ligands
;
_journal_name_full 'Inorganic Chemistry'
_journal_page_first 7142
_journal_page_last 7149
_journal_paper_doi 10.1021/ic2007292
_journal_volume 50
_journal_year 2011
_chemical_formula_sum 'C64 H50 Co3 N2 O30 S6'
_chemical_formula_weight 1696.22
_chemical_name_systematic
; 
 ? 
;
_space_group_IT_number 2
_symmetry_cell_setting triclinic
_symmetry_space_group_name_Hall '-P 1'
_symmetry_space_group_name_H-M 'P -1'
_atom_sites_solution_hydrogens geom
_atom_sites_solution_primary direct
_atom_sites_solution_secondary difmap
_audit_creation_method SHELXL-97
_cell_angle_alpha 101.468(5)
_cell_angle_beta 99.225(5)
_cell_angle_gamma 91.184(5)
_cell_formula_units_Z 1
_cell_length_a 9.4298(6)
_cell_length_b 13.2890(7)
_cell_length_c 16.2769(9)
_cell_measurement_reflns_used 9270
_cell_measurement_temperature 173(2)
_cell_measurement_theta_max 38.4341
_cell_measurement_theta_min 3.1303
_cell_volume 1970.2(2)
_computing_cell_refinement
;
CrysAlis RED, Oxford Diffraction Ltd.,
Version 1.171.32.24 (release 21-04-2008 CrysAlis171 .NET)
(compiled Apr 21 2008,18:23:10)
;
_computing_data_collection
; 
CrysAlis CCD, Oxford Diffraction Ltd.,
Version 1.171.32.24 (release 21-04-2008 CrysAlis171 .NET)
(compiled Apr 21 2008,18tT:23:10)
;
_computing_data_reduction
;
CrysAlis RED, Oxford Diffraction Ltd.,
Version 1.171.32.24 (release 21-04-2008 CrysAlis171 .NET)
(compiled Apr 21 2008,18:23:10)
;
_computing_structure_refinement 'SHELXTL 6.14'
_computing_structure_solution 'SHELXTL 6.14 (Bruker, 2000-2003; Sheldrick, 2008)'
_diffrn_ambient_temperature 173(2)
_diffrn_measured_fraction_theta_full 0.969
_diffrn_measured_fraction_theta_max 0.879
_diffrn_measurement_device_type 'CrysAlis CCD, Oxford Diffraction'
_diffrn_measurement_method '\w scans'
_diffrn_radiation_monochromator graphite
_diffrn_radiation_source 'Enhance (Mo) X-ray Source'
_diffrn_radiation_type MoK\a
_diffrn_radiation_wavelength 0.71073
_diffrn_reflns_av_R_equivalents 0.0879
_diffrn_reflns_av_sigmaI/netI 0.1170
_diffrn_reflns_limit_h_max 12
_diffrn_reflns_limit_h_min -12
_diffrn_reflns_limit_k_max 17
_diffrn_reflns_limit_k_min -17
_diffrn_reflns_limit_l_max 19
_diffrn_reflns_limit_l_min -21
_diffrn_reflns_number 26550
_diffrn_reflns_theta_full 25.00
_diffrn_reflns_theta_max 28.28
_diffrn_reflns_theta_min 3.14
_diffrn_standards_number 0
_exptl_absorpt_coefficient_mu 0.863
_exptl_absorpt_correction_T_max 1.00000
_exptl_absorpt_correction_T_min 0.77071
_exptl_absorpt_correction_type multi-scan
_exptl_absorpt_process_details
;
CrysAlis RED, Oxford Diffraction Ltd.,
Version 1.171.32.24 (release 21-04-2008 CrysAlis171 .NET)
(compiled Apr 21 2008,18:23:10)
empirical absorption correction using spherical harmonics,
 implemented in SCALE3 ABSPACK scaling algorithm.
;
_exptl_crystal_colour pink
_exptl_crystal_density_diffrn 1.430
_exptl_crystal_description block
_exptl_crystal_F_000 865
_exptl_crystal_size_max 0.25
_exptl_crystal_size_mid 0.21
_exptl_crystal_size_min 0.18
_platon_squeeze_details
;
;
_refine_diff_density_max 0.808
_refine_diff_density_min -0.772
_refine_diff_density_rms 0.122
_refine_ls_extinction_method none
_refine_ls_goodness_of_fit_ref 0.973
_refine_ls_hydrogen_treatment mixed
_refine_ls_matrix_type full
_refine_ls_number_parameters 513
_refine_ls_number_reflns 8607
_refine_ls_number_restraints 205
_refine_ls_restrained_S_all 0.963
_refine_ls_R_factor_all 0.1253
_refine_ls_R_factor_gt 0.0719
_refine_ls_shift/su_max 0.001
_refine_ls_shift/su_mean 0.000
_refine_ls_structure_factor_coef Fsqd
_refine_ls_weighting_details 'calc w=1/[\s^2^(Fo^2^)+(0.1167P)^2^+0.0000P] where P=(Fo^2^+2Fc^2^)/3'
_refine_ls_weighting_scheme calc
_refine_ls_wR_factor_gt 0.1834
_refine_ls_wR_factor_ref 0.2007
_reflns_number_gt 4899
_reflns_number_total 8607
_reflns_threshold_expression >2sigma(I)
_cod_data_source_file ic2007292_si_002_5.cif
_cod_data_source_block CoTCPSB-H2O
_cod_database_code 4325789

loop_
_symmetry_equiv_pos_as_xyz
'x, y, z'
'-x, -y, -z'

loop_
_atom_site_label
_atom_site_type_symbol
_atom_site_fract_x
_atom_site_fract_y
_atom_site_fract_z
_atom_site_U_iso_or_equiv
_atom_site_adp_type
_atom_site_occupancy
_atom_site_symmetry_multiplicity
_atom_site_calc_flag
_atom_site_refinement_flags
_atom_site_disorder_assembly
_atom_site_disorder_group
C1 C 0.5745(6) 0.3480(4) 0.8507(3) 0.0320(12) Uani 1 1 d . . .
C2 C 0.5137(5) 0.2944(4) 0.7616(3) 0.0256(11) Uani 1 1 d . . .
C3 C 0.5611(5) 0.1988(4) 0.7289(3) 0.0268(11) Uani 1 1 d . . .
H3 H 0.6355 0.1697 0.7618 0.032 Uiso 1 1 calc R . .
C4 C 0.5007(5) 0.1461(3) 0.6487(3) 0.0256(10) Uani 1 1 d . . .
H4 H 0.5322 0.0805 0.6260 0.031 Uiso 1 1 calc R . .
C5 C 0.3922(5) 0.1911(4) 0.6015(3) 0.0270(11) Uani 1 1 d . . .
C6 C 0.3452(6) 0.2862(4) 0.6318(4) 0.0390(14) Uani 1 1 d . . .
H6 H 0.2729 0.3163 0.5982 0.047 Uiso 1 1 calc R . .
C7 C 0.4074(6) 0.3377(4) 0.7140(3) 0.0397(14) Uani 1 1 d . . .
H7 H 0.3757 0.4032 0.7369 0.048 Uiso 1 1 calc R . .
C8 C 0.2159(5) 0.0198(4) 0.5395(3) 0.0274(11) Uani 1 1 d . . .
C9 C 0.2562(5) -0.0816(3) 0.5176(3) 0.0255(11) Uani 1 1 d . . .
H9 H 0.3202 -0.0998 0.4782 0.031 Uiso 1 1 calc R . .
C10 C 0.2003(5) -0.1535(4) 0.5548(3) 0.0275(11) Uani 1 1 d . . .
C11 C 0.1102(5) -0.1295(4) 0.6152(3) 0.0290(11) Uani 1 1 d . . .
H11 H 0.0759 -0.1805 0.6418 0.035 Uiso 1 1 calc R . .
C12 C 0.0721(5) -0.0274(4) 0.6351(3) 0.0270(11) Uani 1 1 d . . .
C13 C 0.1240(5) 0.0480(4) 0.5978(3) 0.0258(11) Uani 1 1 d . . .
H13 H 0.0973 0.1171 0.6118 0.031 Uiso 1 1 calc R . .
C14 C 0.0838(5) 0.0887(4) 0.7985(3) 0.0312(12) Uani 1 1 d . . .
C15 C 0.1991(6) 0.0450(4) 0.8389(4) 0.0387(14) Uani 1 1 d . . .
H15 H 0.2129 -0.0263 0.8227 0.046 Uiso 1 1 calc R . .
C16 C 0.2946(6) 0.1072(4) 0.9037(3) 0.0366(13) Uani 1 1 d . . .
H16 H 0.3737 0.0780 0.9328 0.044 Uiso 1 1 calc R . .
C17 C 0.2750(5) 0.2123(4) 0.9265(3) 0.0305(12) Uani 1 1 d . . .
C18 C 0.1579(6) 0.2523(4) 0.8855(4) 0.0478(16) Uani 1 1 d . . .
H18 H 0.1419 0.3233 0.9021 0.057 Uiso 1 1 calc R . .
C19 C 0.0617(7) 0.1907(5) 0.8197(4) 0.0519(17) Uani 1 1 d . . .
H19 H -0.0175 0.2194 0.7903 0.062 Uiso 1 1 calc R . .
C20 C 0.3809(5) 0.2820(4) 0.9966(3) 0.0296(11) Uani 1 1 d . . .
C21 C 0.1444(5) -0.3466(3) 0.4390(3) 0.0250(11) Uani 1 1 d . . .
C22 C 0.1833(7) -0.3459(4) 0.3614(4) 0.0445(15) Uani 1 1 d . . .
H22 H 0.2673 -0.3072 0.3581 0.053 Uiso 1 1 calc R . .
C23 C 0.1000(6) -0.4018(4) 0.2879(3) 0.0400(14) Uani 1 1 d . . .
H23 H 0.1258 -0.4003 0.2341 0.048 Uiso 1 1 calc R . .
C24 C -0.0198(5) -0.4591(4) 0.2930(3) 0.0306(12) Uani 1 1 d . . .
C25 C -0.0603(5) -0.4592(4) 0.3705(3) 0.0281(11) Uani 1 1 d . . .
H25 H -0.1438 -0.4985 0.3738 0.034 Uiso 1 1 calc R . .
C26 C 0.0215(6) -0.4016(4) 0.4440(3) 0.0318(12) Uani 1 1 d . . .
H26 H -0.0070 -0.4000 0.4976 0.038 Uiso 1 1 calc R . .
C27 C -0.1098(5) -0.5210(4) 0.2116(3) 0.0312(12) Uani 1 1 d . . .
Co1 Co 0.64833(8) 0.31415(5) 1.12965(4) 0.0310(2) Uani 1 1 d . . -1
O13 O 0.6755(4) 0.4150(3) 1.0448(2) 0.0284(8) Uani 1 1 d D . -1
H13A H 0.764(3) 0.436(4) 1.045(4) 0.043 Uiso 1 1 d D A -1
H13B H 0.694(6) 0.380(4) 0.999(2) 0.043 Uiso 1 1 d D B -1
O14 O 0.5091(5) 0.4041(3) 1.1975(3) 0.0450(10) Uani 1 1 d D . -1
H14A H 0.482(6) 0.461(3) 1.185(4) 0.067 Uiso 1 1 d D C -1
H14B H 0.432(4) 0.378(4) 1.209(4) 0.067 Uiso 1 1 d D D -1
C28 C 0.7252(19) 0.1295(16) 1.0095(11) 0.036(3) Uani 0.50 1 d PDU . -1
H28 H 0.6261 0.1295 0.9864 0.044 Uiso 0.50 1 calc PR . -1
C29 C 0.8023(19) 0.0489(16) 0.9784(12) 0.041(3) Uani 0.50 1 d PDU . -1
H29 H 0.7557 -0.0057 0.9349 0.049 Uiso 0.50 1 calc PR . -1
C30 C 0.949(2) 0.0457(18) 1.0096(15) 0.0318(17) Uani 0.50 1 d PDU . -1
C31 C 1.010(2) 0.1283(19) 1.0725(13) 0.038(3) Uani 0.50 1 d PDU . -1
H31 H 1.1097 0.1309 1.0958 0.046 Uiso 0.50 1 calc PR . -1
C32 C 0.924(3) 0.2078(18) 1.1013(13) 0.038(3) Uani 0.50 1 d PDU . -1
H32 H 0.9681 0.2640 1.1443 0.046 Uiso 0.50 1 calc PR . -1
N1 N 0.784(3) 0.2091(18) 1.0718(14) 0.0365(14) Uani 0.50 1 d PDU . -1
C28B C 1.2490(18) -0.1373(16) 1.0077(12) 0.036(3) Uani 0.50 1 d PDU . -1
H28B H 1.3377 -0.1448 1.0424 0.044 Uiso 0.50 1 calc PR . -1
C29B C 1.1673(19) -0.0575(16) 1.0348(12) 0.041(3) Uani 0.50 1 d PDU . -1
H29B H 1.1997 -0.0105 1.0870 0.049 Uiso 0.50 1 calc PR . -1
C30B C 1.034(2) -0.0454(18) 0.9847(15) 0.0318(17) Uani 0.50 1 d PDU . -1
C31B C 0.995(2) -0.1170(19) 0.9106(13) 0.038(3) Uani 0.50 1 d PDU . -1
H31B H 0.9057 -0.1123 0.8752 0.046 Uiso 0.50 1 calc PR . -1
C32B C 1.083(3) -0.1965(18) 0.8863(14) 0.038(3) Uani 0.50 1 d PDU . -1
H32B H 1.0529 -0.2449 0.8347 0.046 Uiso 0.50 1 calc PR . -1
N1B N 1.209(3) -0.2065(18) 0.9332(15) 0.0365(14) Uani 0.50 1 d PDU . -1
Co2 Co 0.5000 0.5000 1.0000 0.0251(2) Uani 1 2 d S . .
O1 O 0.5207(4) 0.4346(2) 0.8777(2) 0.0348(9) Uani 1 1 d . . .
O2 O 0.6688(5) 0.3073(3) 0.8929(2) 0.0520(12) Uani 1 1 d . . .
O3 O 0.1936(4) 0.1813(3) 0.4694(2) 0.0362(9) Uani 1 1 d . . .
O4 O 0.4011(4) 0.0739(3) 0.4514(2) 0.0316(8) Uani 1 1 d . . .
O5 O -0.1427(4) 0.0752(3) 0.6820(2) 0.0484(11) Uani 1 1 d . . .
O6 O -0.0828(5) -0.0802(3) 0.7392(2) 0.0497(11) Uani 1 1 d . . .
O7 O 0.4730(4) 0.2393(3) 1.0408(2) 0.0347(9) Uani 1 1 d . . .
O8 O 0.3654(4) 0.3763(3) 1.0036(2) 0.0357(9) Uani 1 1 d . . .
O9 O 0.4011(4) -0.2760(3) 0.5137(2) 0.0417(10) Uani 1 1 d . . .
O10 O 0.2316(5) -0.3289(3) 0.6013(2) 0.0444(10) Uani 1 1 d . . .
O11 O -0.0977(4) -0.4956(3) 0.1435(2) 0.0423(10) Uani 1 1 d . . .
O12 O -0.1869(4) -0.5969(3) 0.2192(2) 0.0423(10) Uani 1 1 d . . .
S1 S 0.30153(13) 0.11935(9) 0.50343(8) 0.0261(3) Uani 1 1 d . . .
S2 S 0.25726(15) -0.28208(9) 0.53225(8) 0.0322(3) Uani 1 1 d . . .
S3 S -0.03760(14) 0.01071(11) 0.71342(8) 0.0348(3) Uani 1 1 d . . .
O15 O 0.6501(5) 0.2214(3) 1.2228(3) 0.0454(10) Uani 1 1 d D . .
H15A H 0.577(5) 0.206(5) 1.243(4) 0.068 Uiso 1 1 d D . .
H15B H 0.696(6) 0.169(3) 1.214(4) 0.068 Uiso 1 1 d D . .

loop_
_atom_site_aniso_label
_atom_site_aniso_U_11
_atom_site_aniso_U_22
_atom_site_aniso_U_33
_atom_site_aniso_U_23
_atom_site_aniso_U_13
_atom_site_aniso_U_12
C1 0.044(3) 0.023(3) 0.025(3) 0.001(2) 0.000(2) -0.002(2)
C2 0.032(3) 0.022(2) 0.020(2) -0.0020(19) 0.002(2) -0.0037(19)
C3 0.026(2) 0.023(2) 0.028(3) -0.002(2) 0.003(2) 0.0022(19)
C4 0.036(3) 0.015(2) 0.025(3) -0.0003(19) 0.010(2) 0.0023(19)
C5 0.036(3) 0.021(2) 0.019(2) -0.0030(19) 0.000(2) -0.003(2)
C6 0.043(3) 0.024(3) 0.038(3) -0.006(2) -0.012(2) 0.006(2)
C7 0.053(3) 0.023(3) 0.036(3) -0.005(2) -0.001(3) 0.015(2)
C8 0.028(3) 0.028(3) 0.020(3) 0.002(2) -0.008(2) -0.014(2)
C9 0.027(2) 0.024(2) 0.020(2) -0.0040(19) 0.000(2) -0.0066(19)
C10 0.032(3) 0.021(2) 0.022(3) -0.0027(19) -0.007(2) -0.006(2)
C11 0.033(3) 0.026(3) 0.021(3) 0.000(2) -0.007(2) -0.012(2)
C12 0.024(2) 0.030(3) 0.021(3) -0.003(2) -0.002(2) -0.008(2)
C13 0.030(3) 0.026(3) 0.018(2) 0.000(2) 0.000(2) -0.005(2)
C14 0.035(3) 0.034(3) 0.019(3) 0.000(2) -0.003(2) -0.007(2)
C15 0.041(3) 0.023(3) 0.043(3) -0.006(2) -0.005(3) -0.003(2)
C16 0.043(3) 0.026(3) 0.033(3) 0.000(2) -0.010(2) -0.004(2)
C17 0.034(3) 0.022(3) 0.032(3) 0.000(2) 0.003(2) -0.006(2)
C18 0.052(4) 0.028(3) 0.048(4) -0.009(3) -0.017(3) 0.008(3)
C19 0.055(4) 0.038(3) 0.049(4) 0.007(3) -0.027(3) 0.002(3)
C20 0.035(3) 0.020(3) 0.031(3) -0.001(2) 0.004(2) -0.002(2)
C21 0.030(3) 0.017(2) 0.025(3) 0.0046(19) -0.004(2) -0.0050(19)
C22 0.050(4) 0.045(3) 0.033(3) 0.003(3) 0.000(3) -0.027(3)
C23 0.045(3) 0.048(3) 0.023(3) 0.002(2) 0.004(2) -0.021(3)
C24 0.035(3) 0.023(3) 0.027(3) -0.002(2) -0.007(2) -0.001(2)
C25 0.028(3) 0.025(3) 0.030(3) 0.004(2) 0.002(2) -0.008(2)
C26 0.044(3) 0.028(3) 0.021(3) 0.003(2) 0.001(2) -0.003(2)
C27 0.032(3) 0.026(3) 0.028(3) -0.002(2) -0.004(2) 0.000(2)
Co1 0.0373(4) 0.0225(4) 0.0262(4) -0.0015(3) -0.0072(3) -0.0024(3)
O13 0.0328(19) 0.0250(18) 0.0208(18) -0.0042(14) -0.0039(15) 0.0031(15)
O14 0.065(3) 0.033(2) 0.035(2) 0.0032(18) 0.007(2) 0.0033(19)
C28 0.037(5) 0.035(4) 0.034(6) 0.000(4) 0.005(4) 0.007(4)
C29 0.041(6) 0.037(4) 0.041(5) 0.001(4) 0.003(4) 0.002(4)
C30 0.030(4) 0.031(3) 0.036(3) 0.014(2) 0.001(3) 0.005(3)
C31 0.035(3) 0.038(5) 0.039(6) 0.007(4) 0.002(4) 0.004(3)
C32 0.038(3) 0.030(4) 0.040(5) -0.002(4) 0.001(4) 0.000(3)
N1 0.040(3) 0.027(2) 0.040(3) 0.006(2) -0.001(2) 0.007(2)
C28B 0.037(5) 0.035(4) 0.034(6) 0.000(4) 0.005(4) 0.007(4)
C29B 0.041(6) 0.037(4) 0.041(5) 0.001(4) 0.003(4) 0.002(4)
C30B 0.030(4) 0.031(3) 0.036(3) 0.014(2) 0.001(3) 0.005(3)
C31B 0.035(3) 0.038(5) 0.039(6) 0.007(4) 0.002(4) 0.004(3)
C32B 0.038(3) 0.030(4) 0.040(5) -0.002(4) 0.001(4) 0.000(3)
N1B 0.040(3) 0.027(2) 0.040(3) 0.006(2) -0.001(2) 0.007(2)
Co2 0.0319(5) 0.0175(5) 0.0190(5) -0.0052(4) -0.0046(4) 0.0004(4)
O1 0.056(2) 0.0184(17) 0.0226(19) -0.0051(14) -0.0042(16) 0.0051(16)
O2 0.068(3) 0.049(3) 0.028(2) -0.0097(18) -0.008(2) 0.027(2)
O3 0.041(2) 0.0285(19) 0.035(2) 0.0070(16) -0.0078(17) -0.0021(16)
O4 0.041(2) 0.0249(18) 0.0243(19) -0.0035(14) 0.0034(16) -0.0079(15)
O5 0.036(2) 0.068(3) 0.034(2) -0.002(2) -0.0011(17) 0.004(2)
O6 0.056(3) 0.056(3) 0.033(2) -0.0019(19) 0.0132(19) -0.032(2)
O7 0.038(2) 0.0251(18) 0.035(2) 0.0034(15) -0.0072(16) 0.0000(15)
O8 0.038(2) 0.0212(18) 0.043(2) -0.0007(16) 0.0031(17) 0.0037(15)
O9 0.040(2) 0.028(2) 0.049(2) 0.0033(17) -0.0097(18) -0.0097(16)
O10 0.072(3) 0.027(2) 0.027(2) 0.0027(16) -0.0054(19) -0.0137(18)
O11 0.047(2) 0.046(2) 0.027(2) 0.0052(18) -0.0081(17) -0.0192(18)
O12 0.057(2) 0.036(2) 0.026(2) 0.0051(16) -0.0122(18) -0.0176(18)
S1 0.0329(7) 0.0195(6) 0.0214(6) 0.0000(5) -0.0023(5) -0.0059(5)
S2 0.0425(8) 0.0213(6) 0.0267(7) 0.0014(5) -0.0064(6) -0.0089(5)
S3 0.0297(7) 0.0426(8) 0.0252(7) -0.0034(6) -0.0008(5) -0.0133(6)
O15 0.060(3) 0.031(2) 0.043(3) 0.0102(19) -0.001(2) 0.0015(19)

loop_
_atom_type_symbol
_atom_type_description
_atom_type_scat_dispersion_real
_atom_type_scat_dispersion_imag
_atom_type_scat_source
C C 0.0033 0.0016 'International Tables Vol C Tables 4.2.6.8 and 6.1.1.4'
H H 0.0000 0.0000 'International Tables Vol C Tables 4.2.6.8 and 6.1.1.4'
N N 0.0061 0.0033 'International Tables Vol C Tables 4.2.6.8 and 6.1.1.4'
O O 0.0106 0.0060 'International Tables Vol C Tables 4.2.6.8 and 6.1.1.4'
S S 0.1246 0.1234 'International Tables Vol C Tables 4.2.6.8 and 6.1.1.4'
Co Co 0.3494 0.9721 'International Tables Vol C Tables 4.2.6.8 and 6.1.1.4'

loop_
_geom_angle_atom_site_label_1
_geom_angle_atom_site_label_2
_geom_angle_atom_site_label_3
_geom_angle
_geom_angle_site_symmetry_1
_geom_angle_site_symmetry_3
O2 C1 O1 125.0(5) . .
O2 C1 C2 119.2(4) . .
O1 C1 C2 115.8(4) . .
C7 C2 C3 120.3(4) . .
C7 C2 C1 120.1(4) . .
C3 C2 C1 119.6(4) . .
C4 C3 C2 120.2(4) . .
C4 C3 H3 119.9 . .
C2 C3 H3 119.9 . .
C3 C4 C5 118.6(4) . .
C3 C4 H4 120.7 . .
C5 C4 H4 120.7 . .
C6 C5 C4 122.3(4) . .
C6 C5 S1 118.4(4) . .
C4 C5 S1 119.1(3) . .
C5 C6 C7 117.9(5) . .
C5 C6 H6 121.0 . .
C7 C6 H6 121.0 . .
C2 C7 C6 120.6(4) . .
C2 C7 H7 119.7 . .
C6 C7 H7 119.7 . .
C13 C8 C9 121.9(5) . .
C13 C8 S1 117.9(4) . .
C9 C8 S1 119.7(4) . .
C10 C9 C8 117.7(5) . .
C10 C9 H9 121.1 . .
C8 C9 H9 121.1 . .
C9 C10 C11 123.0(5) . .
C9 C10 S2 118.6(4) . .
C11 C10 S2 118.1(4) . .
C10 C11 C12 117.4(5) . .
C10 C11 H11 121.3 . .
C12 C11 H11 121.3 . .
C13 C12 C11 121.6(5) . .
C13 C12 S3 117.9(4) . .
C11 C12 S3 120.4(4) . .
C8 C13 C12 118.3(5) . .
C8 C13 H13 120.9 . .
C12 C13 H13 120.9 . .
C19 C14 C15 122.1(5) . .
C19 C14 S3 118.5(4) . .
C15 C14 S3 119.4(4) . .
C14 C15 C16 118.8(5) . .
C14 C15 H15 120.6 . .
C16 C15 H15 120.6 . .
C15 C16 C17 120.4(5) . .
C15 C16 H16 119.8 . .
C17 C16 H16 119.8 . .
C18 C17 C16 119.0(5) . .
C18 C17 C20 120.1(4) . .
C16 C17 C20 120.9(5) . .
C17 C18 C19 121.1(5) . .
C17 C18 H18 119.4 . .
C19 C18 H18 119.4 . .
C14 C19 C18 118.6(5) . .
C14 C19 H19 120.7 . .
C18 C19 H19 120.7 . .
O8 C20 O7 127.1(5) . .
O8 C20 C17 115.6(4) . .
O7 C20 C17 117.3(4) . .
C22 C21 C26 120.2(4) . .
C22 C21 S2 119.4(4) . .
C26 C21 S2 120.3(4) . .
C21 C22 C23 119.9(5) . .
C21 C22 H22 120.0 . .
C23 C22 H22 120.0 . .
C24 C23 C22 120.0(5) . .
C24 C23 H23 120.0 . .
C22 C23 H23 120.0 . .
C23 C24 C25 120.4(4) . .
C23 C24 C27 119.4(5) . .
C25 C24 C27 120.2(5) . .
C24 C25 C26 119.7(5) . .
C24 C25 H25 120.2 . .
C26 C25 H25 120.2 . .
C21 C26 C25 119.8(5) . .
C21 C26 H26 120.1 . .
C25 C26 H26 120.1 . .
O11 C27 O12 125.5(4) . .
O11 C27 C24 117.7(5) . .
O12 C27 C24 116.7(5) . .
O14 Co1 O7 90.66(15) . .
O14 Co1 N1 172.1(8) . .
O7 Co1 N1 89.0(7) . .
O14 Co1 O12 84.78(17) . 1_666
O7 Co1 O12 174.22(15) . 1_666
N1 Co1 O12 96.0(7) . 1_666
O14 Co1 O15 85.19(17) . .
O7 Co1 O15 98.79(15) . .
N1 Co1 O15 87.1(8) . .
O12 Co1 O15 84.40(15) 1_666 .
O14 Co1 O13 96.83(15) . .
O7 Co1 O13 88.78(14) . .
N1 Co1 O13 91.0(8) . .
O12 Co1 O13 88.23(14) 1_666 .
O15 Co1 O13 172.16(15) . .
Co2 O13 Co1 120.18(17) . .
Co2 O13 H13A 121(4) . .
Co1 O13 H13A 115(4) . .
Co2 O13 H13B 101(4) . .
Co1 O13 H13B 110(4) . .
H13A O13 H13B 77(5) . .
Co1 O14 H14A 121(4) . .
Co1 O14 H14B 122(4) . .
H14A O14 H14B 102(3) . .
N1 C28 C29 122.7(13) . .
N1 C28 H28 118.6 . .
C29 C28 H28 118.6 . .
C28 C29 C30 120.9(13) . .
C28 C29 H29 119.5 . .
C30 C29 H29 119.5 . .
C31 C30 C29 116.4(13) . .
C31 C30 C30B 120.5(11) . .
C29 C30 C30B 122.8(11) . .
C30 C31 C32 119.4(13) . .
C30 C31 H31 120.3 . .
C32 C31 H31 120.3 . .
N1 C32 C31 123.5(13) . .
N1 C32 H32 118.2 . .
C31 C32 H32 118.2 . .
C32 N1 C28 117.1(13) . .
C32 N1 Co1 123.1(14) . .
C28 N1 Co1 119.1(15) . .
N1B C28B C29B 122.8(13) . .
N1B C28B H28B 118.6 . .
C29B C28B H28B 118.6 . .
C28B C29B C30B 119.6(13) . .
C28B C29B H29B 120.2 . .
C30B C29B H29B 120.2 . .
C31B C30B C29B 116.5(13) . .
C31B C30B C30 123.1(11) . .
C29B C30B C30 120.3(11) . .
C30B C31B C32B 121.2(13) . .
C30B C31B H31B 119.4 . .
C32B C31B H31B 119.4 . .
N1B C32B C31B 121.9(13) . .
N1B C32B H32B 119.1 . .
C31B C32B H32B 119.1 . .
C32B N1B C28B 118.0(13) . .
O1 Co2 O1 180.000(1) 2_667 .
O1 Co2 O8 89.99(14) 2_667 2_667
O1 Co2 O8 90.01(14) . 2_667
O1 Co2 O8 90.01(14) 2_667 .
O1 Co2 O8 89.99(14) . .
O8 Co2 O8 180.0 2_667 .
O1 Co2 O13 89.06(13) 2_667 2_667
O1 Co2 O13 90.94(13) . 2_667
O8 Co2 O13 87.27(14) 2_667 2_667
O8 Co2 O13 92.73(14) . 2_667
O1 Co2 O13 90.94(13) 2_667 .
O1 Co2 O13 89.06(13) . .
O8 Co2 O13 92.73(14) 2_667 .
O8 Co2 O13 87.27(14) . .
O13 Co2 O13 179.998(2) 2_667 .
C1 O1 Co2 128.0(3) . .
C20 O7 Co1 125.8(3) . .
C20 O8 Co2 133.8(3) . .
C27 O12 Co1 129.1(3) . 1_444
O4 S1 O3 119.1(2) . .
O4 S1 C5 111.1(2) . .
O3 S1 C5 108.0(2) . .
O4 S1 C8 108.2(2) . .
O3 S1 C8 108.8(2) . .
C5 S1 C8 99.9(2) . .
O10 S2 O9 119.3(2) . .
O10 S2 C21 108.3(2) . .
O9 S2 C21 107.9(2) . .
O10 S2 C10 106.8(2) . .
O9 S2 C10 107.1(2) . .
C21 S2 C10 106.9(2) . .
O5 S3 O6 119.6(3) . .
O5 S3 C12 108.2(2) . .
O6 S3 C12 107.5(2) . .
O5 S3 C14 107.7(2) . .
O6 S3 C14 109.6(2) . .
C12 S3 C14 103.0(2) . .
Co1 O15 H15A 125(5) . .
Co1 O15 H15B 114(5) . .
H15A O15 H15B 107(3) . .

loop_
_geom_bond_atom_site_label_1
_geom_bond_atom_site_label_2
_geom_bond_distance
_geom_bond_site_symmetry_2
C1 O2 1.236(6) .
C1 O1 1.292(6) .
C1 C2 1.498(7) .
C2 C7 1.375(7) .
C2 C3 1.389(6) .
C3 C4 1.378(7) .
C3 H3 0.9500 .
C4 C5 1.397(7) .
C4 H4 0.9500 .
C5 C6 1.372(7) .
C5 S1 1.764(4) .
C6 C7 1.403(7) .
C6 H6 0.9500 .
C7 H7 0.9500 .
C8 C13 1.388(7) .
C8 C9 1.401(7) .
C8 S1 1.779(5) .
C9 C10 1.368(7) .
C9 H9 0.9500 .
C10 C11 1.394(7) .
C10 S2 1.787(5) .
C11 C12 1.400(7) .
C11 H11 0.9500 .
C12 C13 1.389(7) .
C12 S3 1.772(5) .
C13 H13 0.9500 .
C14 C19 1.359(8) .
C14 C15 1.379(7) .
C14 S3 1.782(5) .
C15 C16 1.387(7) .
C15 H15 0.9500 .
C16 C17 1.396(7) .
C16 H16 0.9500 .
C17 C18 1.370(7) .
C17 C20 1.528(7) .
C18 C19 1.397(8) .
C18 H18 0.9500 .
C19 H19 0.9500 .
C20 O8 1.249(6) .
C20 O7 1.255(6) .
C21 C22 1.372(7) .
C21 C26 1.379(7) .
C21 S2 1.760(5) .
C22 C23 1.386(7) .
C22 H22 0.9500 .
C23 C24 1.372(7) .
C23 H23 0.9500 .
C24 C25 1.377(7) .
C24 C27 1.526(6) .
C25 C26 1.389(7) .
C25 H25 0.9500 .
C26 H26 0.9500 .
C27 O11 1.242(6) .
C27 O12 1.269(6) .
Co1 O14 2.092(4) .
Co1 O7 2.100(3) .
Co1 N1 2.10(2) .
Co1 O12 2.109(3) 1_666
Co1 O15 2.135(4) .
Co1 O13 2.145(4) .
O13 Co2 2.137(3) .
O13 H13A 0.87(2) .
O13 H13B 0.847(19) .
O14 H14A 0.855(19) .
O14 H14B 0.862(19) .
C28 N1 1.350(12) .
C28 C29 1.366(12) .
C28 H28 0.9500 .
C29 C30 1.403(13) .
C29 H29 0.9500 .
C30 C31 1.387(13) .
C30 C30B 1.489(10) .
C31 C32 1.398(12) .
C31 H31 0.9500 .
C32 N1 1.335(12) .
C32 H32 0.9500 .
C28B N1B 1.361(12) .
C28B C29B 1.367(12) .
C28B H28B 0.9500 .
C29B C30B 1.415(12) .
C29B H29B 0.9500 .
C30B C31B 1.372(13) .
C31B C32B 1.396(12) .
C31B H31B 0.9500 .
C32B N1B 1.326(12) .
C32B H32B 0.9500 .
Co2 O1 2.050(3) 2_667
Co2 O1 2.050(3) .
Co2 O8 2.072(4) 2_667
Co2 O8 2.072(4) .
Co2 O13 2.137(3) 2_667
O3 S1 1.433(4) .
O4 S1 1.427(4) .
O5 S3 1.423(4) .
O6 S3 1.433(4) .
O9 S2 1.441(4) .
O10 S2 1.438(4) .
O12 Co1 2.109(3) 1_444
O15 H15A 0.849(19) .
O15 H15B 0.828(19) .

loop_
_geom_hbond_atom_site_label_D
_geom_hbond_atom_site_label_H
_geom_hbond_atom_site_label_A
_geom_hbond_distance_DH
_geom_hbond_distance_HA
_geom_hbond_distance_DA
_geom_hbond_angle_DHA
_geom_hbond_site_symmetry_A
O14 H14A O1 0.855(19) 1.88(3) 2.671(5) 154(6) 2_667
O13 H13B O2 0.847(19) 1.78(3) 2.590(5) 161(6) .
O13 H13A O11 0.87(2) 1.95(5) 2.569(5) 127(5) 1_666

loop_
_geom_torsion_atom_site_label_1
_geom_torsion_atom_site_label_2
_geom_torsion_atom_site_label_3
_geom_torsion_atom_site_label_4
_geom_torsion
_geom_torsion_site_symmetry_1
_geom_torsion_site_symmetry_4
O2 C1 C2 C7 179.2(6) . .
O1 C1 C2 C7 0.0(7) . .
O2 C1 C2 C3 1.9(8) . .
O1 C1 C2 C3 -177.3(5) . .
C7 C2 C3 C4 -0.8(8) . .
C1 C2 C3 C4 176.5(5) . .
C2 C3 C4 C5 0.4(7) . .
C3 C4 C5 C6 0.8(8) . .
C3 C4 C5 S1 -173.7(4) . .
C4 C5 C6 C7 -1.5(9) . .
S1 C5 C6 C7 173.1(5) . .
C3 C2 C7 C6 0.1(9) . .
C1 C2 C7 C6 -177.2(5) . .
C5 C6 C7 C2 1.1(9) . .
C13 C8 C9 C10 0.9(7) . .
S1 C8 C9 C10 172.4(3) . .
C8 C9 C10 C11 -2.4(7) . .
C8 C9 C10 S2 -176.8(3) . .
C9 C10 C11 C12 2.6(7) . .
S2 C10 C11 C12 177.0(3) . .
C10 C11 C12 C13 -1.3(7) . .
C10 C11 C12 S3 -178.1(3) . .
C9 C8 C13 C12 0.3(7) . .
S1 C8 C13 C12 -171.3(3) . .
C11 C12 C13 C8 0.0(7) . .
S3 C12 C13 C8 176.8(3) . .
C19 C14 C15 C16 0.6(9) . .
S3 C14 C15 C16 178.6(4) . .
C14 C15 C16 C17 -1.0(9) . .
C15 C16 C17 C18 1.9(9) . .
C15 C16 C17 C20 -178.8(5) . .
C16 C17 C18 C19 -2.4(10) . .
C20 C17 C18 C19 178.3(6) . .
C15 C14 C19 C18 -1.1(10) . .
S3 C14 C19 C18 -179.1(5) . .
C17 C18 C19 C14 2.0(11) . .
C18 C17 C20 O8 -10.6(8) . .
C16 C17 C20 O8 170.2(5) . .
C18 C17 C20 O7 169.2(5) . .
C16 C17 C20 O7 -10.0(8) . .
C26 C21 C22 C23 -0.9(9) . .
S2 C21 C22 C23 176.0(5) . .
C21 C22 C23 C24 -1.2(9) . .
C22 C23 C24 C25 1.9(9) . .
C22 C23 C24 C27 -179.5(5) . .
C23 C24 C25 C26 -0.6(8) . .
C27 C24 C25 C26 -179.2(4) . .
C22 C21 C26 C25 2.2(8) . .
S2 C21 C26 C25 -174.6(4) . .
C24 C25 C26 C21 -1.5(8) . .
C23 C24 C27 O11 -20.2(7) . .
C25 C24 C27 O11 158.4(5) . .
C23 C24 C27 O12 157.1(5) . .
C25 C24 C27 O12 -24.2(7) . .
O14 Co1 O13 Co2 -35.6(2) . .
O7 Co1 O13 Co2 54.94(18) . .
N1 Co1 O13 Co2 144.0(7) . .
O12 Co1 O13 Co2 -120.11(19) 1_666 .
O15 Co1 O13 Co2 -140.1(11) . .
N1 C28 C29 C30 -0.7(3) . .
C28 C29 C30 C31 -0.4(3) . .
C28 C29 C30 C30B 173.1(13) . .
C29 C30 C31 C32 0.6(6) . .
C30B C30 C31 C32 -173.1(13) . .
C30 C31 C32 N1 0.3(9) . .
C31 C32 N1 C28 -1.4(8) . .
C31 C32 N1 Co1 169(2) . .
C29 C28 N1 C32 1.6(6) . .
C29 C28 N1 Co1 -169.0(19) . .
O14 Co1 N1 C32 -88(5) . .
O7 Co1 N1 C32 -176.1(13) . .
O12 Co1 N1 C32 6.8(13) 1_666 .
O15 Co1 N1 C32 -77.2(12) . .
O13 Co1 N1 C32 95.2(12) . .
O14 Co1 N1 C28 82(5) . .
O7 Co1 N1 C28 -6.1(13) . .
O12 Co1 N1 C28 176.8(13) 1_666 .
O15 Co1 N1 C28 92.7(13) . .
O13 Co1 N1 C28 -94.9(13) . .
N1B C28B C29B C30B 0.6(3) . .
C28B C29B C30B C31B 0.4(3) . .
C28B C29B C30B C30 -175.1(12) . .
C31 C30 C30B C31B -163.5(19) . .
C29 C30 C30B C31B 23.3(15) . .
C31 C30 C30B C29B 11.7(14) . .
C29 C30 C30B C29B -161.5(16) . .
C29B C30B C31B C32B -0.7(6) . .
C30 C30B C31B C32B 174.7(13) . .
C30B C31B C32B N1B -0.1(9) . .
C31B C32B N1B C28B 1.2(8) . .
C29B C28B N1B C32B -1.4(6) . .
Co1 O13 Co2 O1 56.71(18) . 2_667
Co1 O13 Co2 O1 -123.29(18) . .
Co1 O13 Co2 O8 146.74(18) . 2_667
Co1 O13 Co2 O8 -33.26(18) . .
Co1 O13 Co2 O13 -155(8) . 2_667
O2 C1 O1 Co2 -28.8(8) . .
C2 C1 O1 Co2 150.4(3) . .
O1 Co2 O1 C1 -17(100) 2_667 .
O8 Co2 O1 C1 117.9(4) 2_667 .
O8 Co2 O1 C1 -62.1(4) . .
O13 Co2 O1 C1 -154.9(4) 2_667 .
O13 Co2 O1 C1 25.1(4) . .
O8 C20 O7 Co1 -9.1(8) . .
C17 C20 O7 Co1 171.2(3) . .
O14 Co1 O7 C20 58.1(4) . .
N1 Co1 O7 C20 -129.8(9) . .
O12 Co1 O7 C20 20.1(17) 1_666 .
O15 Co1 O7 C20 143.3(4) . .
O13 Co1 O7 C20 -38.7(4) . .
O7 C20 O8 Co2 56.9(8) . .
C17 C20 O8 Co2 -123.4(4) . .
O1 Co2 O8 C20 -118.7(5) 2_667 .
O1 Co2 O8 C20 61.3(5) . .
O8 Co2 O8 C20 -22(2) 2_667 .
O13 Co2 O8 C20 152.2(5) 2_667 .
O13 Co2 O8 C20 -27.8(5) . .
O11 C27 O12 Co1 -14.6(8) . 1_444
C24 C27 O12 Co1 168.3(3) . 1_444
C6 C5 S1 O4 135.9(4) . .
C4 C5 S1 O4 -49.3(5) . .
C6 C5 S1 O3 3.5(5) . .
C4 C5 S1 O3 178.3(4) . .
C6 C5 S1 C8 -110.1(5) . .
C4 C5 S1 C8 64.6(5) . .
C13 C8 S1 O4 174.1(3) . .
C9 C8 S1 O4 2.3(4) . .
C13 C8 S1 O3 -55.1(4) . .
C9 C8 S1 O3 133.1(4) . .
C13 C8 S1 C5 58.0(4) . .
C9 C8 S1 C5 -113.9(4) . .
C22 C21 S2 O10 -154.9(4) . .
C26 C21 S2 O10 21.9(5) . .
C22 C21 S2 O9 -24.5(5) . .
C26 C21 S2 O9 152.3(4) . .
C22 C21 S2 C10 90.3(5) . .
C26 C21 S2 C10 -92.8(4) . .
C9 C10 S2 O10 157.5(4) . .
C11 C10 S2 O10 -17.2(4) . .
C9 C10 S2 O9 28.6(4) . .
C11 C10 S2 O9 -146.0(4) . .
C9 C10 S2 C21 -86.8(4) . .
C11 C10 S2 C21 98.6(4) . .
C13 C12 S3 O5 46.9(4) . .
C11 C12 S3 O5 -136.2(4) . .
C13 C12 S3 O6 177.4(4) . .
C11 C12 S3 O6 -5.7(4) . .
C13 C12 S3 C14 -66.9(4) . .
C11 C12 S3 C14 110.0(4) . .
C19 C14 S3 O5 -0.3(6) . .
C15 C14 S3 O5 -178.3(4) . .
C19 C14 S3 O6 -131.9(5) . .
C15 C14 S3 O6 50.1(5) . .
C19 C14 S3 C12 113.9(5) . .
C15 C14 S3 C12 -64.1(5) . .

loop_
_platon_squeeze_void_nr
_platon_squeeze_void_average_x
_platon_squeeze_void_average_y
_platon_squeeze_void_average_z
_platon_squeeze_void_volume
_platon_squeeze_void_count_electrons
_platon_squeeze_void_content
1 0.494 0.500 0.494 397 126 ' '
